data_1569199
loop_
_publ_author_name
'Guin, Avishek'
'Bhattacharjee, Subrata'
'Harariya, Mahesh Singh'
'Biju, Akkattu T.'

_publ_section_title
;
 Lewis acid-catalyzed diastereoselective carbofunctionalization of
 bicyclobutanes employing naphthols.
;
_journal_issue 24
_journal_name_full 'Chemical science'
_journal_page_first 6585
_journal_page_last 6591
_journal_paper_doi 10.1039/d3sc01373a
_journal_volume 14
_journal_year 2023
_chemical_formula_moiety 'C22 H19 Br O3'
_chemical_formula_sum 'C22 H19 Br O3'
_chemical_formula_weight 411.28
_space_group_crystal_system monoclinic
_space_group_IT_number 7
_space_group_name_Hall 'P -2yac'
_space_group_name_H-M_alt 'P 1 n 1'
_atom_sites_solution_hydrogens mixed
_audit_creation_date 2022-12-09
_audit_creation_method
;
Olex2 1.3
(compiled 2020.11.12 svn.r5f609507 for OlexSys, GUI svn.r6408)
;
_audit_update_record
;
2022-12-27 deposited with the CCDC.	2023-05-23 downloaded from the CCDC.
;
_cell_angle_alpha 90
_cell_angle_beta 104.195(2)
_cell_angle_gamma 90
_cell_formula_units_Z 4
_cell_length_a 10.6120(7)
_cell_length_b 13.2639(8)
_cell_length_c 13.3533(8)
_cell_measurement_reflns_used 9917
_cell_measurement_temperature 173(2)
_cell_measurement_theta_max 27.94
_cell_measurement_theta_min 2.51
_cell_volume 1822.2(2)
_computing_cell_refinement 'Bruker SAINT'
_computing_data_collection 'Bruker APEX2'
_computing_data_reduction 'Bruker SAINT'
_computing_molecular_graphics 'Olex2 1.3 (Dolomanov et al., 2009)'
_computing_publication_material 'Olex2 1.3 (Dolomanov et al., 2009)'
_computing_structure_refinement 'SHELXL-2018/3 (Sheldrick, 2018)'
_computing_structure_solution 'SHELXS-97 (Sheldrick 2008)'
_diffrn_ambient_temperature 173(2)
_diffrn_measured_fraction_theta_full 0.997
_diffrn_measured_fraction_theta_max 0.997
_diffrn_measurement_device_type 'Bruker D8 Quest'
_diffrn_measurement_method '\f and \w scans'
_diffrn_radiation_type MoK\a
_diffrn_radiation_wavelength 0.71073
_diffrn_reflns_av_R_equivalents 0.0440
_diffrn_reflns_av_unetI/netI 0.0476
_diffrn_reflns_Laue_measured_fraction_full 0.997
_diffrn_reflns_Laue_measured_fraction_max 0.997
_diffrn_reflns_limit_h_max 14
_diffrn_reflns_limit_h_min -14
_diffrn_reflns_limit_k_max 18
_diffrn_reflns_limit_k_min -18
_diffrn_reflns_limit_l_max 17
_diffrn_reflns_limit_l_min -18
_diffrn_reflns_number 54631
_diffrn_reflns_point_group_measured_fraction_full 0.964
_diffrn_reflns_point_group_measured_fraction_max 0.948
_diffrn_reflns_theta_full 25.242
_diffrn_reflns_theta_max 29.180
_diffrn_reflns_theta_min 3.207
_exptl_absorpt_coefficient_mu 2.275
_exptl_crystal_colour colourless
_exptl_crystal_colour_primary colourless
_exptl_crystal_density_diffrn 1.499
_exptl_crystal_description block
_exptl_crystal_F_000 840
_refine_diff_density_max 0.329
_refine_diff_density_min -0.459
_refine_diff_density_rms 0.048
_refine_ls_abs_structure_details
;
 Flack x determined using 3247 quotients [(I+)-(I-)]/[(I+)+(I-)]
 (Parsons, Flack and Wagner, Acta Cryst. B69 (2013) 249-259).
;
_refine_ls_abs_structure_Flack 0.036(3)
_refine_ls_extinction_method none
_refine_ls_goodness_of_fit_ref 1.019
_refine_ls_hydrogen_treatment mixed
_refine_ls_matrix_type full
_refine_ls_number_parameters 477
_refine_ls_number_reflns 9374
_refine_ls_number_restraints 2
_refine_ls_restrained_S_all 1.019
_refine_ls_R_factor_all 0.0410
_refine_ls_R_factor_gt 0.0318
_refine_ls_shift/su_max 0.000
_refine_ls_shift/su_mean 0.000
_refine_ls_structure_factor_coef Fsqd
_refine_ls_weighting_details 'w=1/[\s^2^(Fo^2^)+(0.0284P)^2^+0.0754P] where P=(Fo^2^+2Fc^2^)/3'
_refine_ls_weighting_scheme calc
_refine_ls_wR_factor_gt 0.0663
_refine_ls_wR_factor_ref 0.0688
_reflns_Friedel_coverage 0.899
_reflns_Friedel_fraction_full 0.931
_reflns_Friedel_fraction_max 0.900
_reflns_number_gt 8106
_reflns_number_total 9374
_reflns_threshold_expression 'I > 2\s(I)'
_cod_data_source_file d3sc01373a2.cif
_cod_data_source_block shelx
_cod_depositor_comments 'Adding full bibliography for 1569199.cif.'
_cod_database_code 1569199
_shelx_shelxl_version_number 2018/3
_shelx_space_group_comment
;
The symmetry employed for this shelxl refinement is uniquely defined
by the following loop, which should always be used as a source of
symmetry information in preference to the above space-group names.
They are only intended as comments.
;
_olex2_refinement_description
;
1.a Ternary CH refined with riding coordinates:
 C13(H13), C35(H35)
1.b Secondary CH2 refined with riding coordinates:
 C12(H12A,H12B), C14(H14A,H14B), C34(H34A,H34B), C36(H36A,H36B)
1.c Me refined with riding coordinates:
 C22(H22A,H22B,H22C), C44(H44A,H44B,H44C)
1.d Aromatic/amide H refined with riding coordinates:
 C3(H3), C4(H4), C7(H7), C9(H9), C10(H10), C16(H16), C17(H17), C18(H18),
 C19(H19), C20(H20), C25(H25), C26(H26), C29(H29), C31(H31), C32(H32), C38(H38),
  C39(H39), C40(H40), C41(H41), C42(H42)
;
_olex2_submission_special_instructions 'No special instructions were received'

loop_
_space_group_symop_operation_xyz
'x, y, z'
'x+1/2, -y, z+1/2'

loop_
_atom_site_label
_atom_site_type_symbol
_atom_site_fract_x
_atom_site_fract_y
_atom_site_fract_z
_atom_site_U_iso_or_equiv
_atom_site_adp_type
_atom_site_occupancy
_atom_site_site_symmetry_order
_atom_site_calc_flag
_atom_site_refinement_flags_posn
_atom_site_refinement_flags_adp
_atom_site_refinement_flags_occupancy
_atom_site_disorder_assembly
_atom_site_disorder_group
C1 C 0.5868(3) 0.7225(2) 0.6848(2) 0.0207(6) Uani 1 1 d . . . . .
C2 C 0.6595(3) 0.7447(2) 0.6143(2) 0.0225(6) Uani 1 1 d . . . . .
C3 C 0.7026(3) 0.6694(2) 0.5562(3) 0.0277(7) Uani 1 1 d . . . . .
H3 H 0.752374 0.687644 0.508804 0.033 Uiso 1 1 calc R U . . .
C4 C 0.6734(3) 0.5707(3) 0.5674(3) 0.0308(7) Uani 1 1 d . . . . .
H4 H 0.699470 0.520843 0.525497 0.037 Uiso 1 1 calc R U . . .
C5 C 0.6049(3) 0.5421(2) 0.6408(2) 0.0249(6) Uani 1 1 d . . . . .
C6 C 0.5639(3) 0.6180(2) 0.7020(2) 0.0216(6) Uani 1 1 d . . . . .
C7 C 0.5037(3) 0.5850(2) 0.7798(2) 0.0234(6) Uani 1 1 d . . . . .
H7 H 0.479596 0.632772 0.824700 0.028 Uiso 1 1 calc R U . . .
C8 C 0.4801(3) 0.4849(2) 0.7908(3) 0.0281(7) Uani 1 1 d . . . . .
C9 C 0.5140(4) 0.4102(3) 0.7283(3) 0.0344(8) Uani 1 1 d . . . . .
H9 H 0.494412 0.341289 0.736628 0.041 Uiso 1 1 calc R U . . .
C10 C 0.5762(4) 0.4396(3) 0.6549(3) 0.0336(7) Uani 1 1 d . . . . .
H10 H 0.600932 0.389894 0.612197 0.040 Uiso 1 1 calc R U . . .
C11 C 0.5333(3) 0.8070(2) 0.7398(2) 0.0207(6) Uani 1 1 d . . . . .
C12 C 0.4781(3) 0.9009(2) 0.6714(2) 0.0239(6) Uani 1 1 d . . . . .
H12A H 0.532922 0.961913 0.688395 0.029 Uiso 1 1 calc R U . . .
H12B H 0.457395 0.887028 0.596260 0.029 Uiso 1 1 calc R U . . .
C13 C 0.3583(3) 0.9016(2) 0.7167(2) 0.0243(6) Uani 1 1 d . . . . .
H13 H 0.369995 0.949048 0.776525 0.029 Uiso 1 1 calc R U . . .
C14 C 0.3920(3) 0.7921(2) 0.7533(2) 0.0239(6) Uani 1 1 d . . . . .
H14A H 0.341446 0.740606 0.706502 0.029 Uiso 1 1 calc R U . . .
H14B H 0.388375 0.779787 0.825623 0.029 Uiso 1 1 calc R U . . .
C15 C 0.6315(3) 0.8360(2) 0.8402(2) 0.0216(6) Uani 1 1 d . . . . .
C16 C 0.7377(3) 0.8978(2) 0.8368(3) 0.0282(7) Uani 1 1 d . . . . .
H16 H 0.744044 0.925593 0.772602 0.034 Uiso 1 1 calc R U . . .
C17 C 0.8329(3) 0.9190(3) 0.9246(3) 0.0333(8) Uani 1 1 d . . . . .
H17 H 0.903240 0.961824 0.920490 0.040 Uiso 1 1 calc R U . . .
C18 C 0.8268(3) 0.8783(3) 1.0191(3) 0.0337(7) Uani 1 1 d . . . . .
H18 H 0.893179 0.892183 1.079562 0.040 Uiso 1 1 calc R U . . .
C19 C 0.7236(3) 0.8177(3) 1.0239(3) 0.0324(7) Uani 1 1 d . . . . .
H19 H 0.718719 0.789112 1.088108 0.039 Uiso 1 1 calc R U . . .
C20 C 0.6262(3) 0.7980(2) 0.9358(2) 0.0276(6) Uani 1 1 d . . . . .
H20 H 0.554286 0.757529 0.941015 0.033 Uiso 1 1 calc R U . . .
C21 C 0.2266(3) 0.9122(2) 0.6452(2) 0.0245(6) Uani 1 1 d . . . . .
C22 C 0.0052(3) 0.9476(3) 0.6317(3) 0.0480(10) Uani 1 1 d . . . . .
H22A H -0.051266 0.972938 0.674224 0.072 Uiso 1 1 calc R U . . .
H22B H -0.001104 0.992249 0.572190 0.072 Uiso 1 1 calc R U . . .
H22C H -0.022220 0.879482 0.607464 0.072 Uiso 1 1 calc R U . . .
C23 C 0.3909(3) 0.6746(2) 0.3366(2) 0.0236(6) Uani 1 1 d . . . . .
C24 C 0.3211(3) 0.7185(2) 0.4003(2) 0.0254(6) Uani 1 1 d . . . . .
C25 C 0.2657(3) 0.6608(3) 0.4675(3) 0.0337(8) Uani 1 1 d . . . . .
H25 H 0.220289 0.693550 0.511352 0.040 Uiso 1 1 calc R U . . .
C26 C 0.2769(3) 0.5585(3) 0.4698(3) 0.0366(8) Uani 1 1 d . . . . .
H26 H 0.239678 0.520337 0.515545 0.044 Uiso 1 1 calc R U . . .
C27 C 0.3437(3) 0.5086(3) 0.4044(3) 0.0322(7) Uani 1 1 d . . . . .
C28 C 0.3999(3) 0.5667(2) 0.3358(3) 0.0260(6) Uani 1 1 d . . . . .
C29 C 0.4635(3) 0.5126(2) 0.2715(3) 0.0281(7) Uani 1 1 d . . . . .
H29 H 0.501575 0.548187 0.224570 0.034 Uiso 1 1 calc R U . . .
C30 C 0.4710(3) 0.4096(3) 0.2757(3) 0.0341(8) Uani 1 1 d . . . . .
C31 C 0.4152(4) 0.3525(3) 0.3415(3) 0.0417(10) Uani 1 1 d . . . . .
H31 H 0.420308 0.280967 0.342342 0.050 Uiso 1 1 calc R U . . .
C32 C 0.3529(4) 0.4029(3) 0.4044(3) 0.0417(9) Uani 1 1 d . . . . .
H32 H 0.314590 0.365258 0.449826 0.050 Uiso 1 1 calc R U . . .
C33 C 0.4547(3) 0.7423(2) 0.2712(2) 0.0213(6) Uani 1 1 d . . . . .
C34 C 0.5943(3) 0.7125(2) 0.2602(2) 0.0233(6) Uani 1 1 d . . . . .
H34A H 0.642257 0.667551 0.315816 0.028 Uiso 1 1 calc R U . . .
H34B H 0.595561 0.685683 0.191288 0.028 Uiso 1 1 calc R U . . .
C35 C 0.6345(3) 0.8247(2) 0.2758(2) 0.0229(6) Uani 1 1 d . . . . .
H35 H 0.618040 0.860563 0.207954 0.028 Uiso 1 1 calc R U . . .
C36 C 0.5212(3) 0.8401(2) 0.3265(2) 0.0235(6) Uani 1 1 d . . . . .
H36A H 0.470933 0.902510 0.304194 0.028 Uiso 1 1 calc R U . . .
H36B H 0.546349 0.834860 0.402763 0.028 Uiso 1 1 calc R U . . .
C37 C 0.3613(3) 0.7646(2) 0.1663(2) 0.0227(6) Uani 1 1 d . . . . .
C38 C 0.3527(3) 0.7021(2) 0.0814(2) 0.0269(6) Uani 1 1 d . . . . .
H38 H 0.406576 0.644023 0.088353 0.032 Uiso 1 1 calc R U . . .
C39 C 0.2672(3) 0.7222(3) -0.0135(3) 0.0328(7) Uani 1 1 d . . . . .
H39 H 0.262421 0.677599 -0.069993 0.039 Uiso 1 1 calc R U . . .
C40 C 0.1891(3) 0.8072(3) -0.0256(3) 0.0392(8) Uani 1 1 d . . . . .
H40 H 0.132025 0.822282 -0.090615 0.047 Uiso 1 1 calc R U . . .
C41 C 0.1955(3) 0.8700(3) 0.0584(3) 0.0399(8) Uani 1 1 d . . . . .
H41 H 0.142088 0.928333 0.050920 0.048 Uiso 1 1 calc R U . . .
C42 C 0.2790(3) 0.8485(3) 0.1532(3) 0.0310(7) Uani 1 1 d . . . . .
H42 H 0.280351 0.891477 0.210406 0.037 Uiso 1 1 calc R U . . .
C43 C 0.7691(3) 0.8454(2) 0.3390(2) 0.0224(6) Uani 1 1 d . . . . .
C44 C 0.9909(3) 0.8531(3) 0.3377(3) 0.0320(7) Uani 1 1 d . . . . .
H44A H 1.046736 0.849079 0.289291 0.048 Uiso 1 1 calc R U . . .
H44B H 1.002614 0.918712 0.372471 0.048 Uiso 1 1 calc R U . . .
H44C H 1.014363 0.799293 0.389261 0.048 Uiso 1 1 calc R U . . .
O1 O 0.6899(2) 0.84359(17) 0.60034(19) 0.0284(5) Uani 1 1 d . . . . .
O2 O 0.1392(2) 0.94501(19) 0.6931(2) 0.0344(6) Uani 1 1 d . . . . .
O3 O 0.1982(2) 0.8871(2) 0.55505(19) 0.0360(6) Uani 1 1 d . . . . .
O4 O 0.3049(2) 0.82063(18) 0.3975(2) 0.0314(5) Uani 1 1 d . . . . .
O5 O 0.7999(2) 0.8621(2) 0.43072(18) 0.0342(6) Uani 1 1 d . . . . .
O6 O 0.85642(19) 0.84146(17) 0.28184(17) 0.0274(5) Uani 1 1 d . . . . .
Br1 Br 0.40409(3) 0.44468(3) 0.89966(3) 0.04147(10) Uani 1 1 d . . . . .
Br2 Br 0.55988(4) 0.34124(3) 0.18843(3) 0.04769(11) Uani 1 1 d . . . . .
H1A H 0.726(4) 0.848(3) 0.555(4) 0.044(13) Uiso 1 1 d . . . . .
H4A H 0.279(4) 0.840(3) 0.444(3) 0.024(10) Uiso 1 1 d . . . . .

loop_
_atom_site_aniso_label
_atom_site_aniso_U_11
_atom_site_aniso_U_22
_atom_site_aniso_U_33
_atom_site_aniso_U_23
_atom_site_aniso_U_13
_atom_site_aniso_U_12
C1 0.0139(14) 0.0281(14) 0.0193(14) 0.0004(12) 0.0026(11) -0.0016(10)
C2 0.0135(13) 0.0339(16) 0.0198(15) 0.0034(12) 0.0032(11) -0.0007(11)
C3 0.0221(15) 0.0390(17) 0.0244(16) 0.0028(13) 0.0104(12) 0.0028(13)
C4 0.0325(17) 0.0352(18) 0.0265(17) -0.0036(14) 0.0109(14) 0.0077(14)
C5 0.0193(14) 0.0288(16) 0.0252(16) -0.0004(12) 0.0027(11) 0.0041(12)
C6 0.0130(12) 0.0305(14) 0.0203(15) 0.0020(12) 0.0021(11) 0.0019(12)
C7 0.0196(14) 0.0258(14) 0.0246(16) -0.0008(12) 0.0050(12) -0.0002(11)
C8 0.0233(15) 0.0338(17) 0.0286(17) 0.0059(13) 0.0088(13) -0.0009(13)
C9 0.0344(19) 0.0264(16) 0.043(2) -0.0007(15) 0.0107(15) -0.0001(14)
C10 0.0360(18) 0.0290(17) 0.037(2) -0.0030(14) 0.0112(15) 0.0034(14)
C11 0.0143(13) 0.0257(14) 0.0229(15) 0.0012(12) 0.0058(11) -0.0019(11)
C12 0.0162(13) 0.0283(15) 0.0269(16) 0.0044(12) 0.0045(11) 0.0011(11)
C13 0.0158(13) 0.0275(15) 0.0292(16) -0.0024(12) 0.0048(11) -0.0014(11)
C14 0.0153(13) 0.0291(15) 0.0285(16) 0.0008(12) 0.0074(11) 0.0001(11)
C15 0.0167(13) 0.0245(14) 0.0236(15) -0.0029(11) 0.0050(11) 0.0018(11)
C16 0.0227(15) 0.0331(17) 0.0294(17) 0.0015(13) 0.0074(12) -0.0046(12)
C17 0.0285(17) 0.0369(18) 0.033(2) -0.0012(14) 0.0034(14) -0.0097(14)
C18 0.0327(18) 0.0396(19) 0.0253(17) -0.0075(14) 0.0003(13) -0.0030(14)
C19 0.0391(19) 0.0362(18) 0.0223(17) -0.0020(13) 0.0082(14) -0.0008(14)
C20 0.0244(15) 0.0315(16) 0.0273(17) -0.0034(13) 0.0073(12) -0.0052(12)
C21 0.0167(14) 0.0245(14) 0.0319(18) -0.0025(13) 0.0051(12) -0.0004(11)
C22 0.0191(16) 0.067(3) 0.054(2) -0.027(2) 0.0013(15) 0.0059(16)
C23 0.0129(13) 0.0324(16) 0.0238(16) 0.0017(12) 0.0014(11) -0.0027(11)
C24 0.0173(14) 0.0332(16) 0.0249(16) -0.0007(13) 0.0036(12) -0.0046(12)
C25 0.0228(17) 0.052(2) 0.0285(18) -0.0007(15) 0.0100(14) -0.0054(15)
C26 0.0254(16) 0.054(2) 0.0310(19) 0.0092(16) 0.0083(14) -0.0112(15)
C27 0.0201(16) 0.0412(19) 0.0323(18) 0.0076(15) 0.0008(13) -0.0062(14)
C28 0.0196(14) 0.0296(16) 0.0255(16) 0.0013(12) -0.0004(12) -0.0051(11)
C29 0.0210(15) 0.0277(16) 0.0329(18) 0.0007(13) 0.0014(12) -0.0007(12)
C30 0.0246(16) 0.0284(16) 0.044(2) 0.0017(15) -0.0023(14) 0.0001(13)
C31 0.0315(19) 0.0265(18) 0.060(3) 0.0100(17) -0.0026(18) -0.0041(14)
C32 0.0330(19) 0.039(2) 0.049(2) 0.0161(18) 0.0032(17) -0.0109(15)
C33 0.0139(13) 0.0249(14) 0.0252(15) -0.0033(12) 0.0051(11) -0.0026(10)
C34 0.0171(13) 0.0278(15) 0.0259(16) -0.0004(12) 0.0069(11) -0.0017(11)
C35 0.0183(14) 0.0265(15) 0.0235(15) 0.0017(11) 0.0042(11) -0.0038(11)
C36 0.0166(13) 0.0282(15) 0.0261(16) 0.0003(12) 0.0061(11) 0.0003(11)
C37 0.0157(13) 0.0290(15) 0.0245(15) -0.0002(12) 0.0069(11) -0.0058(11)
C38 0.0262(15) 0.0294(16) 0.0256(16) -0.0004(12) 0.0071(13) -0.0055(12)
C39 0.0252(16) 0.048(2) 0.0248(17) -0.0035(15) 0.0045(13) -0.0065(14)
C40 0.0267(17) 0.057(2) 0.0289(19) 0.0042(17) -0.0021(14) -0.0037(16)
C41 0.0241(17) 0.050(2) 0.041(2) 0.0026(17) -0.0001(15) 0.0095(15)
C42 0.0200(15) 0.0389(18) 0.0315(18) -0.0070(14) 0.0014(13) 0.0004(13)
C43 0.0210(14) 0.0243(14) 0.0229(16) 0.0017(11) 0.0073(12) -0.0025(11)
C44 0.0173(15) 0.0427(19) 0.0351(19) 0.0019(15) 0.0045(13) -0.0011(13)
O1 0.0263(12) 0.0331(12) 0.0284(13) 0.0020(9) 0.0119(10) -0.0061(9)
O2 0.0173(11) 0.0458(14) 0.0386(14) -0.0172(11) 0.0037(9) 0.0019(9)
O3 0.0224(11) 0.0566(16) 0.0285(13) -0.0084(11) 0.0055(9) 0.0038(10)
O4 0.0269(12) 0.0379(13) 0.0331(14) -0.0060(11) 0.0148(11) 0.0002(10)
O5 0.0213(11) 0.0576(16) 0.0237(12) -0.0022(11) 0.0053(9) -0.0123(10)
O6 0.0138(10) 0.0414(13) 0.0268(12) -0.0013(9) 0.0047(8) -0.0036(8)
Br1 0.0441(2) 0.03780(18) 0.0504(2) 0.00740(17) 0.02668(16) -0.00622(16)
Br2 0.0450(2) 0.03421(19) 0.0616(3) -0.00510(18) 0.00871(18) 0.01109(17)

loop_
_atom_type_symbol
_atom_type_description
_atom_type_scat_dispersion_real
_atom_type_scat_dispersion_imag
_atom_type_scat_source
C C 0.0033 0.0016 'International Tables Vol C Tables 4.2.6.8 and 6.1.1.4'
H H 0.0000 0.0000 'International Tables Vol C Tables 4.2.6.8 and 6.1.1.4'
O O 0.0106 0.0060 'International Tables Vol C Tables 4.2.6.8 and 6.1.1.4'
Br Br -0.2901 2.4595 'International Tables Vol C Tables 4.2.6.8 and 6.1.1.4'

loop_
_geom_angle_atom_site_label_1
_geom_angle_atom_site_label_2
_geom_angle_atom_site_label_3
_geom_angle
_geom_angle_site_symmetry_1
_geom_angle_site_symmetry_3
_geom_angle_publ_flag
C2 C1 C6 117.2(3) . . ?
C2 C1 C11 120.4(3) . . ?
C6 C1 C11 122.4(3) . . ?
C1 C2 C3 122.2(3) . . ?
O1 C2 C1 118.9(3) . . ?
O1 C2 C3 118.9(3) . . ?
C4 C3 C2 120.6(3) . . ?
C3 C4 C5 120.4(3) . . ?
C4 C5 C6 119.3(3) . . ?
C4 C5 C10 121.1(3) . . ?
C10 C5 C6 119.7(3) . . ?
C5 C6 C1 120.1(3) . . ?
C7 C6 C1 122.7(3) . . ?
C7 C6 C5 117.1(3) . . ?
C8 C7 C6 120.5(3) . . ?
C7 C8 C9 123.0(3) . . ?
C7 C8 Br1 118.5(2) . . ?
C9 C8 Br1 118.4(3) . . ?
C10 C9 C8 117.8(3) . . ?
C9 C10 C5 121.8(3) . . ?
C1 C11 C12 115.7(2) . . ?
C1 C11 C14 116.3(2) . . ?
C1 C11 C15 110.6(2) . . ?
C14 C11 C12 86.4(2) . . ?
C15 C11 C12 112.7(2) . . ?
C15 C11 C14 113.3(2) . . ?
C13 C12 C11 90.1(2) . . ?
C12 C13 C14 88.2(2) . . ?
C21 C13 C12 118.9(3) . . ?
C21 C13 C14 113.5(2) . . ?
C13 C14 C11 89.9(2) . . ?
C16 C15 C11 119.9(3) . . ?
C20 C15 C11 122.8(3) . . ?
C20 C15 C16 117.1(3) . . ?
C17 C16 C15 121.3(3) . . ?
C16 C17 C18 120.5(3) . . ?
C19 C18 C17 119.0(3) . . ?
C18 C19 C20 120.5(3) . . ?
C15 C20 C19 121.5(3) . . ?
O2 C21 C13 112.2(3) . . ?
O3 C21 C13 125.1(3) . . ?
O3 C21 O2 122.5(3) . . ?
C24 C23 C28 118.1(3) . . ?
C24 C23 C33 118.9(3) . . ?
C28 C23 C33 123.0(3) . . ?
C23 C24 C25 122.0(3) . . ?
O4 C24 C23 118.9(3) . . ?
O4 C24 C25 119.1(3) . . ?
C26 C25 C24 120.5(3) . . ?
C25 C26 C27 120.3(3) . . ?
C26 C27 C28 119.5(3) . . ?
C32 C27 C26 120.7(3) . . ?
C32 C27 C28 119.8(3) . . ?
C23 C28 C27 119.5(3) . . ?
C29 C28 C23 123.7(3) . . ?
C29 C28 C27 116.8(3) . . ?
C30 C29 C28 120.9(3) . . ?
C29 C30 C31 122.5(4) . . ?
C29 C30 Br2 118.9(3) . . ?
C31 C30 Br2 118.5(3) . . ?
C32 C31 C30 117.8(3) . . ?
C31 C32 C27 122.2(4) . . ?
C23 C33 C34 117.8(2) . . ?
C23 C33 C36 115.4(2) . . ?
C23 C33 C37 111.1(2) . . ?
C36 C33 C34 85.8(2) . . ?
C37 C33 C34 112.1(2) . . ?
C37 C33 C36 112.6(2) . . ?
C35 C34 C33 88.9(2) . . ?
C36 C35 C34 88.1(2) . . ?
C43 C35 C34 116.5(2) . . ?
C43 C35 C36 118.1(3) . . ?
C35 C36 C33 89.6(2) . . ?
C38 C37 C33 121.9(3) . . ?
C38 C37 C42 117.4(3) . . ?
C42 C37 C33 120.8(3) . . ?
C37 C38 C39 121.7(3) . . ?
C40 C39 C38 120.0(3) . . ?
C41 C40 C39 119.1(3) . . ?
C40 C41 C42 120.7(3) . . ?
C41 C42 C37 121.1(3) . . ?
O5 C43 C35 126.2(3) . . ?
O5 C43 O6 122.1(3) . . ?
O6 C43 C35 111.7(3) . . ?
C21 O2 C22 116.0(3) . . ?
C43 O6 C44 115.8(3) . . ?

loop_
_geom_bond_atom_site_label_1
_geom_bond_atom_site_label_2
_geom_bond_distance
_geom_bond_site_symmetry_2
_geom_bond_publ_flag
C1 C2 1.388(4) . ?
C1 C6 1.436(4) . ?
C1 C11 1.523(4) . ?
C2 C3 1.408(4) . ?
C2 O1 1.374(4) . ?
C3 C4 1.363(5) . ?
C4 C5 1.408(5) . ?
C5 C6 1.430(4) . ?
C5 C10 1.415(4) . ?
C6 C7 1.416(4) . ?
C7 C8 1.365(4) . ?
C8 C9 1.398(5) . ?
C8 Br1 1.904(3) . ?
C9 C10 1.366(5) . ?
C11 C12 1.570(4) . ?
C11 C14 1.565(4) . ?
C11 C15 1.532(4) . ?
C12 C13 1.537(4) . ?
C13 C14 1.546(4) . ?
C13 C21 1.494(4) . ?
C15 C16 1.404(4) . ?
C15 C20 1.386(4) . ?
C16 C17 1.375(4) . ?
C17 C18 1.389(5) . ?
C18 C19 1.373(5) . ?
C19 C20 1.388(5) . ?
C21 O2 1.323(4) . ?
C21 O3 1.213(4) . ?
C22 O2 1.457(4) . ?
C23 C24 1.387(4) . ?
C23 C28 1.434(4) . ?
C23 C33 1.523(4) . ?
C24 C25 1.412(5) . ?
C24 O4 1.364(4) . ?
C25 C26 1.362(5) . ?
C26 C27 1.417(6) . ?
C27 C28 1.434(5) . ?
C27 C32 1.406(5) . ?
C28 C29 1.411(5) . ?
C29 C30 1.369(4) . ?
C30 C31 1.397(5) . ?
C30 Br2 1.900(4) . ?
C31 C32 1.364(6) . ?
C33 C34 1.574(4) . ?
C33 C36 1.572(4) . ?
C33 C37 1.534(4) . ?
C34 C35 1.548(4) . ?
C35 C36 1.532(4) . ?
C35 C43 1.495(4) . ?
C37 C38 1.389(4) . ?
C37 C42 1.399(4) . ?
C38 C39 1.391(5) . ?
C39 C40 1.385(5) . ?
C40 C41 1.385(6) . ?
C41 C42 1.385(5) . ?
C43 O5 1.208(4) . ?
C43 O6 1.338(4) . ?
C44 O6 1.447(4) . ?
